data_7115403
loop_
_publ_author_name
'Hodgson, Sarah A.'
'Adamson, Jasper'
'Hunt, Sarah J.'
'Cliffe, Matthew J.'
'Cairns, Andrew B.'
'Thompson, Amber L.'
'Tucker, Matthew G.'
'Funnell, Nicholas P.'
'Goodwin, Andrew L.'

_publ_section_title
;
 Negative area compressibility in silver(I) tricyanomethanide.
;
_journal_issue 40
_journal_name_full 'Chemical communications (Cambridge, England)'
_journal_page_first 5264
_journal_page_last 5266
_journal_paper_doi 10.1039/c3cc47032f
_journal_volume 50
_journal_year 2014
_chemical_absolute_configuration ad
_chemical_compound_source 'Sigma Aldrich and Alfa Aeser'
_chemical_formula_moiety 'C4 Ag1 N3'
_chemical_formula_sum 'C4 Ag N3'
_chemical_formula_weight 197.93
_space_group_IT_number 46
_symmetry_cell_setting orthorhombic
_symmetry_space_group_name_Hall 'I 2 -2a'
_symmetry_space_group_name_H-M 'I m a 2'
_atom_sites_solution_hydrogens none
_atom_sites_solution_primary direct
_cell_angle_alpha 90
_cell_angle_beta 90
_cell_angle_gamma 90
_cell_formula_units_Z 4
_cell_length_a 8.0584(6)
_cell_length_b 9.8752(8)
_cell_length_c 6.2692(5)
_cell_measurement_reflns_used 556
_cell_measurement_temperature 150
_cell_measurement_theta_max 28
_cell_measurement_theta_min 4
_cell_volume 498.89(7)
_computing_cell_refinement 'CrysAlis, (Oxford Diffraction, 2002)'
_computing_data_collection 'SuperNova, (Oxford Diffraction, 2010)'
_computing_data_reduction 'CrysAlis, (Oxford Diffraction, 2002)'
_computing_publication_material 'CRYSTALS (Betteridge et al., 2003)'
_computing_structure_refinement 'CRYSTALS (Betteridge et al., 2003)'
_computing_structure_solution 'SIR92 (Altomare et al., 1994)'
_diffrn_ambient_temperature 150
_diffrn_measured_fraction_theta_full 0.994
_diffrn_measured_fraction_theta_max 0.877
_diffrn_measurement_device Area
_diffrn_measurement_device_type 'Oxford Diffraction SuperNova'
_diffrn_measurement_method \w/2\q
_diffrn_radiation_monochromator graphite
_diffrn_radiation_type 'Mo K\a'
_diffrn_radiation_wavelength 0.71073
_diffrn_reflns_av_R_equivalents 0.019
_diffrn_reflns_limit_h_max 8
_diffrn_reflns_limit_h_min -10
_diffrn_reflns_limit_k_max 13
_diffrn_reflns_limit_k_min -8
_diffrn_reflns_limit_l_max 7
_diffrn_reflns_limit_l_min -8
_diffrn_reflns_number 843
_diffrn_reflns_theta_full 26.939
_diffrn_reflns_theta_max 29.331
_diffrn_reflns_theta_min 3.263
_diffrn_standards_number 0
_exptl_absorpt_coefficient_mu 3.900
_exptl_absorpt_correction_T_max 0.84
_exptl_absorpt_correction_T_min 0.62
_exptl_absorpt_correction_type multi-scan
_exptl_absorpt_process_details 'CrysAlis, (Oxford Diffraction, 2002)'
_exptl_crystal_colour grey
_exptl_crystal_density_diffrn 2.635
_exptl_crystal_density_method 'not measured'
_exptl_crystal_description block
_exptl_crystal_F_000 368
_exptl_crystal_size_max 0.094
_exptl_crystal_size_mid 0.052
_exptl_crystal_size_min 0.044
_refine_diff_density_max 0.93
_refine_diff_density_min -0.71
_refine_ls_extinction_method None
_refine_ls_goodness_of_fit_ref 1.0363
_refine_ls_hydrogen_treatment noref
_refine_ls_matrix_type full
_refine_ls_number_parameters 43
_refine_ls_number_reflns 533
_refine_ls_number_restraints 5
_refine_ls_R_factor_all 0.0265
_refine_ls_R_factor_gt 0.0229
_refine_ls_shift/su_max 0.0004185
_refine_ls_shift/su_mean 0.0000174
_refine_ls_structure_factor_coef Fsqd
_refine_ls_weighting_details
;
 Method= Modified Sheldrick 
 w=1/[\s^2^(F^2^) + ( 0.01P)^2^ + 1.24P] 
 ,where P=(max(Fo^2^,0) + 2Fc^2^)/3 
;
_refine_ls_weighting_scheme calc
_refine_ls_wR_factor_all 0.0459
_refine_ls_wR_factor_gt 0.0412
_refine_ls_wR_factor_ref 0.0454
_reflns_limit_h_max 10
_reflns_limit_h_min 0
_reflns_limit_k_max 13
_reflns_limit_k_min 0
_reflns_limit_l_max 7
_reflns_limit_l_min -8
_reflns_number_gt 505
_reflns_number_total 534
_reflns_threshold_expression I>2.0\s(I)
_oxford_diffrn_Wilson_B_factor 2.12
_oxford_diffrn_Wilson_scale 0.23
_oxford_refine_ls_r_factor_ref 0.0261
_oxford_refine_ls_scale 2.126(17)
_oxford_reflns_number_all 534
_oxford_reflns_threshold_expression_ref I>-3.0\s(I)
_cod_data_source_file c3cc47032f.txt
_cod_data_source_block global6
_cod_original_cell_volume 498.90(7)
_cod_original_sg_symbol_H-M 'I m a 2 '
_cod_original_formula_sum 'C4 Ag1 N3'
_cod_database_code 7115403

loop_
_symmetry_equiv_pos_as_xyz
x,y,z
x+1/2,y+1/2,z+1/2
-x+1/2,y,z
-x+1,y+1/2,z+1/2
x+1/2,-y,z
x+1,-y+1/2,z+1/2
-x,-y,z
-x+1/2,-y+1/2,z+1/2

loop_
_atom_site_label
_atom_site_type_symbol
_atom_site_fract_x
_atom_site_fract_y
_atom_site_fract_z
_atom_site_U_iso_or_equiv
_atom_site_occupancy
_atom_site_adp_type
_atom_site_refinement_flags_posn
_atom_site_refinement_flags_adp
Ag1 Ag 0.2500 0.64833(5) 0.5555(2) 0.0259 1.0000 Uani S T
N1 N 0.2500 0.5135(7) 0.8310(10) 0.0356 1.0000 Uani S TU
C1 C 0.2500 0.4534(8) 0.9878(11) 0.0234 1.0000 Uani S TU
N2 N 0.4711(5) 0.6833(4) 0.3439(7) 0.0279 1.0000 Uani . .
C2 C 0.5967(6) 0.6559(5) 0.2720(7) 0.0205 1.0000 Uani . .
C3 C 0.7500 0.6216(8) 0.1795(10) 0.0195 1.0000 Uani S T

loop_
_atom_site_aniso_label
_atom_site_aniso_U_11
_atom_site_aniso_U_22
_atom_site_aniso_U_33
_atom_site_aniso_U_23
_atom_site_aniso_U_13
_atom_site_aniso_U_12
Ag1 0.0225(2) 0.0319(3) 0.0232(2) 0.0052(5) 0.0000 0.0000
N1 0.027(3) 0.039(4) 0.041(3) 0.014(3) 0.0000 0.0000
C1 0.011(3) 0.022(3) 0.037(5) -0.003(3) 0.0000 0.0000
N2 0.028(2) 0.028(2) 0.029(2) -0.007(2) 0.004(2) -0.0072(19)
C2 0.025(3) 0.016(2) 0.020(2) 0.001(2) -0.003(2) -0.005(2)
C3 0.019(3) 0.027(4) 0.013(3) -0.001(3) 0.0000 0.0000

loop_
_atom_type_symbol
_atom_type_scat_dispersion_real
_atom_type_scat_dispersion_imag
_atom_type_scat_Cromer_Mann_a1
_atom_type_scat_Cromer_Mann_b1
_atom_type_scat_Cromer_Mann_a2
_atom_type_scat_Cromer_Mann_b2
_atom_type_scat_Cromer_Mann_a3
_atom_type_scat_Cromer_Mann_b3
_atom_type_scat_Cromer_Mann_a4
_atom_type_scat_Cromer_Mann_b4
_atom_type_scat_Cromer_Mann_c
_atom_type_scat_source
C 0.0033 0.0016 2.3100 20.8439 1.0200 10.2075 1.5886 0.5687 0.8650 51.6512 0.2156 'International Tables Vol C 4.2.6.8 and 6.1.1.4'
N 0.0061 0.0033 12.2126 0.0057 3.1322 9.8933 2.0125 28.9975 1.1663 0.5826 -11.5290 'International Tables Vol C 4.2.6.8 and 6.1.1.4'
Ag -0.8971 1.1015 19.2808 0.6446 16.6885 7.4726 4.8045 24.6605 1.0463 99.8156 5.1790 'International Tables Vol C 4.2.6.8 and 6.1.1.4'

loop_
_geom_angle_atom_site_label_1
_geom_angle_site_symmetry_1
_geom_angle_atom_site_label_2
_geom_angle_atom_site_label_3
_geom_angle_site_symmetry_3
_geom_angle
_geom_angle_publ_flag
N2 3_555 Ag1 N1 . 124.13(13) yes
N2 3_555 Ag1 N2 . 104.9(2) yes
N1 . Ag1 N2 . 124.13(13) yes
Ag1 . N1 C1 . 173.5(7) yes
C3 5_466 C1 N1 . 179.5(8) yes
Ag1 . N2 C2 . 154.2(4) yes
N2 . C2 C3 . 178.9(5) yes
C1 5_564 C3 C2 . 118.5(3) yes
C1 5_564 C3 C2 3_655 118.5(3) yes
C2 . C3 C2 3_655 123.0(6) yes

loop_
_geom_bond_atom_site_label_1
_geom_bond_atom_site_label_2
_geom_bond_site_symmetry_2
_geom_bond_distance
_geom_bond_publ_flag
Ag1 N2 3_555 2.248(4) yes
Ag1 N1 . 2.181(7) yes
Ag1 N2 . 2.248(4) yes
N1 C1 . 1.148(10) yes
C1 C3 5_466 1.412(10) yes
N2 C2 . 1.140(6) yes
C2 C3 . 1.406(6) yes
